data_4306435
loop_
_publ_author_name
'Timothy J. Boyle'
'Leigh Anna M. Ottley'
'Mark A. Rodriguez'
'Robin M. Sewell'
'Todd M. Alam'
'Sarah K. McIntyre'

_publ_section_title
;
Stepwise Modification of Titanium Alkoxy Chloride Compounds by Pyridine
Carbinol
;
_journal_name_full 'Inorganic Chemistry'
_journal_page_first 10708
_journal_page_last 10717
_journal_paper_doi 10.1021/ic801249b
_journal_volume 47
_journal_year 2008
_chemical_formula_sum 'C14 H18 Cl2 N2 O2 Ti'
_chemical_formula_weight 365.10
_chemical_name_common (OPy)Ti(OPri)Cl2(py)
_chemical_name_systematic
; 
 ? 
;
_space_group_IT_number 9
_symmetry_cell_setting monoclinic
_symmetry_space_group_name_Hall 'C -2yc'
_symmetry_space_group_name_H-M 'C 1 c 1'
_atom_sites_solution_hydrogens geom
_atom_sites_solution_primary direct
_atom_sites_solution_secondary difmap
_audit_creation_method SHELXL-97
_cell_angle_alpha 90.00
_cell_angle_beta 90.00
_cell_angle_gamma 90.00
_cell_formula_units_Z 4
_cell_length_a 6.789(7)
_cell_length_b 15.487(19)
_cell_length_c 16.029(16)
_cell_measurement_temperature 173(2)
_cell_volume 1685(3)
_computing_cell_refinement 'Bruker SMART'
_computing_data_collection 'Bruker SMART'
_computing_data_reduction 'Bruker SAINT'
_computing_molecular_graphics 'Bruker SHELXTL'
_computing_publication_material 'Bruker SHELXTL'
_computing_structure_refinement 'SHELXL-97 (Sheldrick, 1997)'
_computing_structure_solution 'SHELXS-97 (Sheldrick, 1990)'
_diffrn_ambient_temperature 173(2)
_diffrn_measured_fraction_theta_full 0.951
_diffrn_measured_fraction_theta_max 0.761
_diffrn_measurement_device_type 'CCD area detector'
_diffrn_measurement_method 'phi and omega scans'
_diffrn_radiation_monochromator graphite
_diffrn_radiation_source 'fine-focus sealed tube'
_diffrn_radiation_type MoK\a
_diffrn_radiation_wavelength 0.71073
_diffrn_reflns_av_R_equivalents 0.0555
_diffrn_reflns_av_sigmaI/netI 0.0809
_diffrn_reflns_limit_h_max 7
_diffrn_reflns_limit_h_min -7
_diffrn_reflns_limit_k_max 17
_diffrn_reflns_limit_k_min -16
_diffrn_reflns_limit_l_max 17
_diffrn_reflns_limit_l_min -17
_diffrn_reflns_number 2797
_diffrn_reflns_theta_full 25.38
_diffrn_reflns_theta_max 23.38
_diffrn_reflns_theta_min 2.54
_exptl_absorpt_coefficient_mu 0.829
_exptl_absorpt_correction_T_max 0.885
_exptl_absorpt_correction_T_min 0.836
_exptl_absorpt_correction_type multi-scan
_exptl_absorpt_process_details SADABS
_exptl_crystal_colour colorless
_exptl_crystal_density_diffrn 1.439
_exptl_crystal_density_meas ?
_exptl_crystal_density_method .
_exptl_crystal_description irregular
_exptl_crystal_F_000 752
_exptl_crystal_size_max 0.296
_exptl_crystal_size_mid 0.18
_exptl_crystal_size_min 0.147
_refine_diff_density_max 0.737
_refine_diff_density_min -0.300
_refine_diff_density_rms 0.087
_refine_ls_abs_structure_details 'Flack H D (1983), Acta Cryst. A39, 876-881'
_refine_ls_abs_structure_Flack 0.06(7)
_refine_ls_extinction_method none
_refine_ls_goodness_of_fit_ref 1.066
_refine_ls_hydrogen_treatment constr
_refine_ls_matrix_type full
_refine_ls_number_parameters 192
_refine_ls_number_reflns 1730
_refine_ls_number_restraints 2
_refine_ls_restrained_S_all 1.065
_refine_ls_R_factor_all 0.0506
_refine_ls_R_factor_gt 0.0485
_refine_ls_shift/su_max 0.001
_refine_ls_shift/su_mean 0.000
_refine_ls_structure_factor_coef Fsqd
_refine_ls_weighting_details 'calc w=1/[\s^2^(Fo^2^)+(0.0514P)^2^+0.0000P] where P=(Fo^2^+2Fc^2^)/3'
_refine_ls_weighting_scheme calc
_refine_ls_wR_factor_gt 0.1121
_refine_ls_wR_factor_ref 0.1130
_reflns_number_gt 1653
_reflns_number_total 1730
_reflns_threshold_expression >2sigma(I)
_cod_data_source_file ic801249b_si_001_6.cif
_cod_data_source_block 7jy112ss
_cod_depositor_comments
;
The following automatic conversions were performed:
'_symmetry_cell_setting' value 'Monoclinic' changed to 'monoclinic'
according to '/home/saulius/struct/CIF-dictionaries/cif_core.dic'
dictionary named 'cif_core.dic' version 2.4.1 from
2010-06-29.

'_exptl_absorpt_correction_type' value 'MULTI-SCAN' changed
to 'multi-scan' according to
'/home/saulius/struct/CIF-dictionaries/cif_core.dic' dictionary named
'cif_core.dic' version 2.4.1 from 2010-06-29.

Automatic conversion script
Id: cif_fix_enum 1527 2010-12-29 10:47:43Z saulius 
;
_cod_database_code 4306435

loop_
_symmetry_equiv_pos_as_xyz
'x, y, z'
'x, -y, z+1/2'
'x+1/2, y+1/2, z'
'x+1/2, -y+1/2, z+1/2'

loop_
_atom_site_label
_atom_site_type_symbol
_atom_site_fract_x
_atom_site_fract_y
_atom_site_fract_z
_atom_site_U_iso_or_equiv
_atom_site_adp_type
_atom_site_occupancy
_atom_site_symmetry_multiplicity
_atom_site_calc_flag
_atom_site_refinement_flags
_atom_site_disorder_assembly
_atom_site_disorder_group
Ti1 Ti 0.96279(18) 1.00643(7) 0.98362(9) 0.0219(3) Uani 1 1 d . . .
N1 N 0.7911(9) 0.9039(3) 1.0505(4) 0.0220(14) Uani 1 1 d . . .
N2 N 0.7502(9) 0.9658(4) 0.8811(4) 0.0239(14) Uani 1 1 d . . .
O1 O 1.0969(7) 0.9084(3) 0.9595(3) 0.0270(12) Uani 1 1 d . . .
O2 O 1.0779(9) 1.0764(3) 0.9151(3) 0.0356(13) Uani 1 1 d . . .
Cl1 Cl 0.7140(3) 1.10586(11) 1.02156(12) 0.0310(5) Uani 1 1 d . . .
Cl2 Cl 1.1371(2) 1.02855(12) 1.10906(12) 0.0304(4) Uani 1 1 d . . .
C1 C 0.6254(12) 0.9106(4) 1.0923(5) 0.0327(18) Uani 1 1 d . . .
H1 H 0.5669 0.9658 1.0993 0.039 Uiso 1 1 calc R . .
C2 C 0.5347(13) 0.8392(6) 1.1262(5) 0.041(2) Uani 1 1 d . . .
H2 H 0.4166 0.8454 1.1574 0.049 Uiso 1 1 calc R . .
C3 C 0.6163(14) 0.7590(5) 1.1145(5) 0.037(2) Uani 1 1 d . . .
H3 H 0.5518 0.7090 1.1353 0.045 Uiso 1 1 calc R . .
C4 C 0.7901(15) 0.7516(5) 1.0729(5) 0.042(2) Uani 1 1 d . . .
H4 H 0.8521 0.6971 1.0659 0.050 Uiso 1 1 calc R . .
C5 C 0.8752(12) 0.8274(5) 1.0405(5) 0.0300(17) Uani 1 1 d . . .
C6 C 1.0591(13) 0.8261(5) 0.9928(6) 0.039(2) Uani 1 1 d . . .
H6A H 1.1693 0.8085 1.0295 0.047 Uiso 1 1 calc R . .
H6B H 1.0488 0.7834 0.9469 0.047 Uiso 1 1 calc R . .
C7 C 1.0941(15) 1.1583(5) 0.8717(6) 0.045(2) Uani 1 1 d . . .
H7 H 1.0694 1.2061 0.9123 0.054 Uiso 1 1 calc R . .
C8 C 1.2932(19) 1.1660(7) 0.8406(8) 0.078(4) Uani 1 1 d . . .
H8A H 1.3853 1.1422 0.8817 0.117 Uiso 1 1 calc R . .
H8B H 1.3240 1.2269 0.8308 0.117 Uiso 1 1 calc R . .
H8C H 1.3054 1.1339 0.7881 0.117 Uiso 1 1 calc R . .
C9 C 0.9424(19) 1.1626(6) 0.8046(8) 0.072(4) Uani 1 1 d . . .
H9A H 0.9726 1.1197 0.7616 0.107 Uiso 1 1 calc R . .
H9B H 0.9426 1.2204 0.7798 0.107 Uiso 1 1 calc R . .
H9C H 0.8124 1.1505 0.8284 0.107 Uiso 1 1 calc R . .
C10 C 0.8302(11) 0.9432(5) 0.8097(4) 0.0287(17) Uani 1 1 d . . .
H10 H 0.9695 0.9468 0.8050 0.034 Uiso 1 1 calc R . .
C11 C 0.7275(12) 0.9150(4) 0.7421(5) 0.0294(17) Uani 1 1 d . . .
H11 H 0.7933 0.9014 0.6915 0.035 Uiso 1 1 calc R . .
C12 C 0.5263(12) 0.9066(5) 0.7485(5) 0.0342(19) Uani 1 1 d . . .
H12 H 0.4493 0.8863 0.7031 0.041 Uiso 1 1 calc R . .
C13 C 0.4422(11) 0.9288(5) 0.8226(5) 0.039(2) Uani 1 1 d . . .
H13 H 0.3038 0.9235 0.8298 0.046 Uiso 1 1 calc R . .
C14 C 0.5567(13) 0.9585(5) 0.8865(5) 0.0356(19) Uani 1 1 d . . .
H14 H 0.4943 0.9747 0.9372 0.043 Uiso 1 1 calc R . .

loop_
_atom_site_aniso_label
_atom_site_aniso_U_11
_atom_site_aniso_U_22
_atom_site_aniso_U_33
_atom_site_aniso_U_23
_atom_site_aniso_U_13
_atom_site_aniso_U_12
Ti1 0.0200(6) 0.0164(6) 0.0292(6) 0.0009(6) 0.0025(5) 0.0000(6)
N1 0.022(3) 0.015(3) 0.029(3) -0.002(3) 0.006(3) -0.006(2)
N2 0.030(4) 0.016(3) 0.026(3) 0.002(2) 0.007(3) 0.001(2)
O1 0.022(3) 0.023(3) 0.036(3) 0.000(2) 0.006(2) 0.004(2)
O2 0.039(3) 0.023(3) 0.044(3) 0.001(3) 0.005(3) 0.000(2)
Cl1 0.0340(10) 0.0217(9) 0.0372(10) -0.0015(7) 0.0019(9) 0.0085(8)
Cl2 0.0262(10) 0.0274(10) 0.0376(10) 0.0001(8) -0.0035(8) -0.0010(7)
C1 0.039(5) 0.018(4) 0.041(5) -0.004(3) -0.001(4) -0.002(3)
C2 0.038(5) 0.043(5) 0.041(5) -0.005(4) 0.011(4) -0.009(4)
C3 0.046(5) 0.020(4) 0.045(5) 0.010(4) 0.010(4) -0.011(4)
C4 0.058(6) 0.015(4) 0.051(5) 0.000(3) 0.006(4) 0.001(4)
C5 0.034(4) 0.025(4) 0.031(4) -0.001(3) -0.007(3) -0.001(3)
C6 0.032(5) 0.018(4) 0.068(6) 0.007(4) 0.014(4) 0.005(3)
C7 0.055(6) 0.024(4) 0.055(5) 0.022(4) 0.004(5) -0.010(4)
C8 0.084(9) 0.065(7) 0.086(8) 0.040(6) 0.032(7) -0.013(7)
C9 0.088(9) 0.039(6) 0.088(7) 0.041(5) -0.034(7) -0.023(5)
C10 0.026(4) 0.033(4) 0.027(4) 0.006(4) 0.008(4) 0.000(3)
C11 0.034(5) 0.017(4) 0.037(4) 0.003(3) 0.014(4) 0.005(3)
C12 0.041(5) 0.035(4) 0.026(4) -0.006(3) -0.006(4) 0.004(3)
C13 0.014(4) 0.059(6) 0.043(5) -0.008(4) -0.004(4) -0.002(4)
C14 0.039(5) 0.037(5) 0.031(4) -0.001(4) 0.015(4) 0.006(4)

loop_
_atom_type_symbol
_atom_type_description
_atom_type_scat_dispersion_real
_atom_type_scat_dispersion_imag
_atom_type_scat_source
C C 0.0033 0.0016 'International Tables Vol C Tables 4.2.6.8 and 6.1.1.4'
H H 0.0000 0.0000 'International Tables Vol C Tables 4.2.6.8 and 6.1.1.4'
N N 0.0061 0.0033 'International Tables Vol C Tables 4.2.6.8 and 6.1.1.4'
O O 0.0106 0.0060 'International Tables Vol C Tables 4.2.6.8 and 6.1.1.4'
Cl Cl 0.1484 0.1585 'International Tables Vol C Tables 4.2.6.8 and 6.1.1.4'
Ti Ti 0.2776 0.4457 'International Tables Vol C Tables 4.2.6.8 and 6.1.1.4'

loop_
_geom_angle_atom_site_label_1
_geom_angle_atom_site_label_2
_geom_angle_atom_site_label_3
_geom_angle
_geom_angle_site_symmetry_1
_geom_angle_site_symmetry_3
_geom_angle_publ_flag
O2 Ti1 O1 99.4(3) . . ?
O2 Ti1 N1 169.1(3) . . ?
O1 Ti1 N1 76.7(2) . . ?
O2 Ti1 N2 90.1(3) . . ?
O1 Ti1 N2 86.2(2) . . ?
N1 Ti1 N2 79.6(2) . . ?
O2 Ti1 Cl2 102.9(2) . . ?
O1 Ti1 Cl2 92.94(18) . . ?
N1 Ti1 Cl2 87.49(19) . . ?
N2 Ti1 Cl2 166.93(16) . . ?
O2 Ti1 Cl1 94.5(2) . . ?
O1 Ti1 Cl1 163.57(18) . . ?
N1 Ti1 Cl1 88.12(18) . . ?
N2 Ti1 Cl1 85.00(18) . . ?
Cl2 Ti1 Cl1 92.54(9) . . ?
C1 N1 C5 120.1(6) . . ?
C1 N1 Ti1 129.3(5) . . ?
C5 N1 Ti1 110.6(5) . . ?
C10 N2 C14 116.4(7) . . ?
C10 N2 Ti1 116.1(5) . . ?
C14 N2 Ti1 127.4(5) . . ?
C6 O1 Ti1 126.0(5) . . ?
C7 O2 Ti1 152.5(6) . . ?
N1 C1 C2 121.4(7) . . ?
N1 C1 H1 119.3 . . ?
C2 C1 H1 119.3 . . ?
C3 C2 C1 119.5(8) . . ?
C3 C2 H2 120.3 . . ?
C1 C2 H2 120.3 . . ?
C4 C3 C2 119.5(7) . . ?
C4 C3 H3 120.2 . . ?
C2 C3 H3 120.2 . . ?
C3 C4 C5 117.8(8) . . ?
C3 C4 H4 121.1 . . ?
C5 C4 H4 121.1 . . ?
N1 C5 C4 121.6(8) . . ?
N1 C5 C6 116.3(7) . . ?
C4 C5 C6 122.1(7) . . ?
O1 C6 C5 109.9(6) . . ?
O1 C6 H6A 109.7 . . ?
C5 C6 H6A 109.7 . . ?
O1 C6 H6B 109.7 . . ?
C5 C6 H6B 109.7 . . ?
H6A C6 H6B 108.2 . . ?
C8 C7 O2 108.0(8) . . ?
C8 C7 C9 113.2(10) . . ?
O2 C7 C9 109.4(7) . . ?
C8 C7 H7 108.7 . . ?
O2 C7 H7 108.7 . . ?
C9 C7 H7 108.7 . . ?
C7 C8 H8A 109.5 . . ?
C7 C8 H8B 109.5 . . ?
H8A C8 H8B 109.5 . . ?
C7 C8 H8C 109.5 . . ?
H8A C8 H8C 109.5 . . ?
H8B C8 H8C 109.5 . . ?
C7 C9 H9A 109.5 . . ?
C7 C9 H9B 109.5 . . ?
H9A C9 H9B 109.5 . . ?
C7 C9 H9C 109.5 . . ?
H9A C9 H9C 109.5 . . ?
H9B C9 H9C 109.5 . . ?
N2 C10 C11 124.5(7) . . ?
N2 C10 H10 117.7 . . ?
C11 C10 H10 117.7 . . ?
C10 C11 C12 118.7(7) . . ?
C10 C11 H11 120.6 . . ?
C12 C11 H11 120.6 . . ?
C13 C12 C11 117.2(7) . . ?
C13 C12 H12 121.4 . . ?
C11 C12 H12 121.4 . . ?
C12 C13 C14 120.0(8) . . ?
C12 C13 H13 120.0 . . ?
C14 C13 H13 120.0 . . ?
N2 C14 C13 123.1(7) . . ?
N2 C14 H14 118.5 . . ?
C13 C14 H14 118.5 . . ?

loop_
_geom_bond_atom_site_label_1
_geom_bond_atom_site_label_2
_geom_bond_distance
_geom_bond_site_symmetry_2
_geom_bond_publ_flag
Ti1 O2 1.729(6) . ?
Ti1 O1 1.812(5) . ?
Ti1 N1 2.243(6) . ?
Ti1 N2 2.276(7) . ?
Ti1 Cl2 2.358(3) . ?
Ti1 Cl1 2.365(3) . ?
N1 C1 1.313(11) . ?
N1 C5 1.324(10) . ?
N2 C10 1.314(9) . ?
N2 C14 1.321(11) . ?
O1 C6 1.405(9) . ?
O2 C7 1.451(9) . ?
C1 C2 1.377(11) . ?
C1 H1 0.9500 . ?
C2 C3 1.374(12) . ?
C2 H2 0.9500 . ?
C3 C4 1.360(14) . ?
C3 H3 0.9500 . ?
C4 C5 1.408(11) . ?
C4 H4 0.9500 . ?
C5 C6 1.464(12) . ?
C6 H6A 0.9900 . ?
C6 H6B 0.9900 . ?
C7 C8 1.446(15) . ?
C7 C9 1.490(14) . ?
C7 H7 1.0000 . ?
C8 H8A 0.9800 . ?
C8 H8B 0.9800 . ?
C8 H8C 0.9800 . ?
C9 H9A 0.9800 . ?
C9 H9B 0.9800 . ?
C9 H9C 0.9800 . ?
C10 C11 1.361(11) . ?
C10 H10 0.9500 . ?
C11 C12 1.375(12) . ?
C11 H11 0.9500 . ?
C12 C13 1.362(11) . ?
C12 H12 0.9500 . ?
C13 C14 1.366(11) . ?
C13 H13 0.9500 . ?
C14 H14 0.9500 . ?
